data_2008643
loop_
_publ_author_name
'Renaudin, Guillaume'
'Fran\,cois, Michel'

_publ_section_title
;
 The lamellar double-hydroxide (LDH) compound with composition
 3CaO^.^Al~2~O~3~^.^Ca(NO~3~)~2~^.^10H~2~O
;
_journal_issue 6
_journal_name_full 'Acta Crystallographica Section C'
_journal_page_first 835
_journal_page_last 838
_journal_paper_doi 10.1107/S0108270199003066
_journal_volume 55
_journal_year 1999
_chemical_formula_analytical '3CaO Al2O3 Ca(NO3)2 10H2O'
_chemical_formula_iupac '3CaO, Al2 O3, Ca (N O3)2, 10H2 O'
_chemical_formula_moiety '(Ca4Al2(OH)12) 2+, 2NO3 -, 4H2O'
_chemical_formula_sum 'Al2 Ca4 H20 N2 O22'
_chemical_formula_weight 614.46
_chemical_name_common 'Bi nitro aluminate'
_chemical_name_systematic
;
 Tetracalcium dialuminium hydroxide binitrate tetrahydrate
;
_space_group_IT_number 165
_symmetry_cell_setting trigonal
_symmetry_space_group_name_Hall '-P 3 2"c'
_symmetry_space_group_name_H-M 'P -3 c 1'
_cell_angle_alpha 90
_cell_angle_beta 90
_cell_angle_gamma 120
_cell_formula_units_Z 1
_cell_length_a 5.7445(8)
_cell_length_b 5.7445(8)
_cell_length_c 17.235(5)
_cell_measurement_reflns_used 25
_cell_measurement_temperature 293(2)
_cell_measurement_theta_max 11
_cell_measurement_theta_min 7
_cell_volume 492.55(17)
_computing_cell_refinement 'CAD-4 Software'
_computing_data_collection 'CAD-4 Software (Enraf-Nonius, 1989)'
_computing_data_reduction 'DREAR (Blessing, 1987)'
_computing_molecular_graphics 'ATOMS (Dowty, 1995) and CaRIne (Boudias & Monceau, 1997)'
_computing_publication_material 'WINWORD (Version 5.0)'
_computing_structure_refinement 'SHELXL97 (Sheldrick, 1997b)'
_computing_structure_solution 'SHELXS97 (Sheldrick, 1997a)'
_diffrn_ambient_temperature 293(2)
_diffrn_measured_fraction_theta_full 0.956
_diffrn_measured_fraction_theta_max 0.956
_diffrn_measurement_device_type 'Enraf-Nonius CAD-4'
_diffrn_measurement_method \w/2\q
_diffrn_radiation_monochromator graphite
_diffrn_radiation_source 'fine-focus sealed tube'
_diffrn_radiation_type MoK\a
_diffrn_radiation_wavelength 0.71073
_diffrn_reflns_av_R_equivalents 0.017
_diffrn_reflns_limit_h_max 6
_diffrn_reflns_limit_h_min 0
_diffrn_reflns_limit_k_max 6
_diffrn_reflns_limit_k_min 0
_diffrn_reflns_limit_l_max 24
_diffrn_reflns_limit_l_min 0
_diffrn_reflns_number 2025
_diffrn_reflns_theta_full 29.92
_diffrn_reflns_theta_max 29.92
_diffrn_reflns_theta_min 4.10
_diffrn_standards_decay_% 5.9
_diffrn_standards_interval_time 180
_diffrn_standards_number 3
_exptl_absorpt_coefficient_mu 1.296
_exptl_absorpt_correction_T_max 0.909
_exptl_absorpt_correction_T_min 0.666
_exptl_absorpt_correction_type empirical
_exptl_absorpt_process_details 'fitted by spherical harmonic functions (SORTAV; Blessing, 1995)'
_exptl_crystal_colour colourless
_exptl_crystal_density_diffrn 2.072
_exptl_crystal_density_method 'not measured'
_exptl_crystal_description plate
_exptl_crystal_F_000 316
_exptl_crystal_size_max 0.320
_exptl_crystal_size_mid 0.200
_exptl_crystal_size_min 0.075
_refine_diff_density_max 0.442
_refine_diff_density_min -0.627
_refine_ls_extinction_method none
_refine_ls_goodness_of_fit_ref 1.164
_refine_ls_hydrogen_treatment mixed
_refine_ls_matrix_type full
_refine_ls_number_parameters 41
_refine_ls_number_reflns 455
_refine_ls_number_restraints 8
_refine_ls_restrained_S_all 1.163
_refine_ls_R_factor_all 0.039
_refine_ls_R_factor_gt 0.036
_refine_ls_shift/su_max 0.004
_refine_ls_shift/su_mean 0.000
_refine_ls_structure_factor_coef Fsqd
_refine_ls_weighting_details 'w = 1/[\s^2^(Fo^2^)+(0.0496P)^2^+0.5390P] where P = (Fo^2^+2Fc^2^)/3'
_refine_ls_weighting_scheme calc
_refine_ls_wR_factor_ref 0.100
_reflns_number_observed 416
_reflns_number_total 522
_reflns_threshold_expression I>2\s(I)
_cod_data_source_file sk1257.cif
_cod_data_source_block sk1257
_cod_depositor_comments
;
The following automatic conversions were performed:

'_refine_ls_weighting_scheme' value 'calc w =
1/[\s^2^(Fo^2^)+(0.0496P)^2^+0.5390P] where P = (Fo^2^+2Fc^2^)/3' was
changed to 'calc'. New tag '_refine_ls_weighting_details' was
created. The value of the new tag was set to 'w =
1/[\s^2^(Fo^2^)+(0.0496P)^2^+0.5390P] where P = (Fo^2^+2Fc^2^)/3'.

Automatic conversion script
Id: cif_fix_values 3143 2015-03-26 13:38:13Z robertas 
;
_cod_original_cell_volume 492.55(16)
_cod_database_code 2008643

loop_
_symmetry_equiv_pos_as_xyz
'x, y, z'
'-y, x-y, z'
'-x+y, -x, z'
'-x+y, y, z+1/2'
'x, x-y, z+1/2'
'-y, -x, z+1/2'
'-x, -y, -z'
'y, -x+y, -z'
'x-y, x, -z'
'x-y, -y, -z-1/2'
'-x, -x+y, -z-1/2'
'y, x, -z-1/2'

loop_
_atom_site_label
_atom_site_fract_x
_atom_site_fract_y
_atom_site_fract_z
_atom_site_U_iso_or_equiv
_atom_site_adp_type
_atom_site_calc_flag
_atom_site_refinement_flags
_atom_site_occupancy
_atom_site_disorder_assembly
_atom_site_disorder_group
_atom_site_type_symbol
Al 0 0 0 .0129(3) Uani d S 1 . . Al
Ca .3333 .6667 .03345(4) .0165(2) Uani d S 1 . . Ca
O .3070(3) .0572(3) .05807(8) .0169(3) Uani d D 1 . . O
H .330(6) .124(6) .1081(11) .020 Uiso d D 1 . . H
OW1 .3333 .6667 .1765(5) .047(3) Uani d SP .50 A 1 O
ON1 .287(5) .579(4) .1741(12) .072(7) Uiso d PD .1667 . 2 O
N .428(3) .745(3) .2254(7) .052(4) Uiso d PD .1667 . 2 N
ON2 .394(3) .680(5) .2965(6) .044(3) Uiso d PD .1667 . 2 O
ON3 .619(5) .974(4) .2061(11) .106(8) Uiso d PD .1667 . 2 O
OW2 1.045(9) .908(6) .264(2) .128(14) Uiso d P .1667 . . O

loop_
_atom_site_aniso_label
_atom_site_aniso_U_11
_atom_site_aniso_U_22
_atom_site_aniso_U_33
_atom_site_aniso_U_12
_atom_site_aniso_U_13
_atom_site_aniso_U_23
Al .0087(4) .0087(4) .0214(7) .0044(2) .000 .000
Ca .0110(3) .0110(3) .0276(4) .00549(14) .000 .000
O .0123(7) .0154(7) .0239(6) .0076(6) -.0023(5) -.0020(5)
OW1 .065(5) .065(5) .010(3) .033(2) .000 .000

loop_
_atom_type_symbol
_atom_type_description
_atom_type_scat_dispersion_real
_atom_type_scat_dispersion_imag
_atom_type_scat_source
Ca Ca 0.2262 0.3064 'International Tables Vol C Tables 4.2.6.8 and 6.1.1.4'
Al Al 0.0645 0.0514 'International Tables Vol C Tables 4.2.6.8 and 6.1.1.4'
N N 0.0061 0.0033 'International Tables Vol C Tables 4.2.6.8 and 6.1.1.4'
O O 0.0106 0.0060 'International Tables Vol C Tables 4.2.6.8 and 6.1.1.4'
H H 0.0000 0.0000 'International Tables Vol C Tables 4.2.6.8 and 6.1.1.4'

loop_
_geom_angle_atom_site_label_1
_geom_angle_atom_site_label_2
_geom_angle_atom_site_label_3
_geom_angle
_geom_angle_publ_flag
ON1 N ON3 119.8(7) n
ON1 N ON2 120.7(7) n
ON3 N ON2 119.2(7) n

loop_
_geom_bond_atom_site_label_1
_geom_bond_atom_site_label_2
_geom_bond_site_symmetry_2
_geom_bond_distance
_geom_bond_publ_flag
Al O . 1.9082(14) y
Ca O 2 2.3609(16) y
Ca O 9 2.4485(15) y
Ca ON1 . 2.46(2) y
Ca OW1 . 2.466(9) y
ON1 N . 1.256(14) n
N ON3 . 1.264(14) n
N ON2 . 1.268(13) n
